data_7002398
loop_
_publ_author_name
'Bowmaker, Graham A.'
'Chaichit, Narongsak'
'Hanna, John V.'
'Pakawatchai, Chaveng'
'Skelton, Brian W.'
'White, Allan H.'

_publ_section_title
;
 Spectroscopy and structures of two complete families, one mononuclear,
 the other binuclear, of 1&#x2009;:&#x2009;2 CuX&#x2009;:&#x2009;dptu
 stoichiometry (X = Cl, Br, I; &#x2018;dptu&#x2019; =
 N,N&#x2032;-diphenylthiourea)
;
_journal_issue 39
_journal_name_full 'Dalton Transactions'
_journal_page_first 8308
_journal_page_last 8316
_journal_paper_doi 10.1039/b909167j
_journal_year 2009
_chemical_formula_moiety 'C26 H24 Cu I N4 S2, H2 O'
_chemical_formula_sum 'C26 H26 Cu I N4 O S2'
_chemical_formula_weight 665.07
_chemical_name_systematic
;
?
;
_space_group_IT_number 2
_symmetry_cell_setting triclinic
_symmetry_space_group_name_Hall '-P 1'
_symmetry_space_group_name_H-M 'P -1'
_atom_sites_solution_hydrogens geom
_atom_sites_solution_primary direct
_atom_sites_solution_secondary difmap
_audit_creation_date 2007-11-14T09:24:05-00:00
_audit_creation_method 'WinGX routine CIF_UPDATE'
_cell_angle_alpha 91.807(2)
_cell_angle_beta 73.165(2)
_cell_angle_gamma 69.216(3)
_cell_formula_units_Z 2
_cell_length_a 9.5132(3)
_cell_length_b 12.4449(3)
_cell_length_c 12.7948(2)
_cell_measurement_reflns_used 17738
_cell_measurement_temperature 100(2)
_cell_measurement_theta_max 37.4691
_cell_measurement_theta_min 3.2
_cell_volume 1340.16(7)
_computing_cell_refinement
;
CrysAlis RED, Oxford Diffraction Ltd.,
Version 1.171.32.5 (release 08-05-2007 CrysAlis171 .NET)
(compiled May 8 2007,13:10:02)
;
_computing_data_collection
;
CrysAlis CCD, Oxford Diffraction Ltd.,
Version 1.171.32.5 (release 08-05-2007 CrysAlis171 .NET)
(compiled May 8 2007,13:10:02)
;
_computing_data_reduction
;
CrysAlis RED, Oxford Diffraction Ltd.,
Version 1.171.32.5 (release 08-05-2007 CrysAlis171 .NET)
(compiled May 8 2007,13:10:02)
;
_computing_structure_refinement 'SHELXL-97 (Sheldrick, 1997)'
_diffrn_ambient_temperature 100(2)
_diffrn_detector_area_resol_mean 10.4738
_diffrn_measured_fraction_theta_full 0.994
_diffrn_measured_fraction_theta_max 0.96
_diffrn_measurement_device_type
;
Oxford Diffraction Gemini diffractometer
;
_diffrn_measurement_method '\w scans'
_diffrn_orient_matrix_UB_11 -0.0332647555
_diffrn_orient_matrix_UB_12 0.0615772463
_diffrn_orient_matrix_UB_13 0.0057142012
_diffrn_orient_matrix_UB_21 0.0694044536
_diffrn_orient_matrix_UB_22 0.0024037532
_diffrn_orient_matrix_UB_23 0.0083194635
_diffrn_orient_matrix_UB_31 0.0343101937
_diffrn_orient_matrix_UB_32 -0.0029705807
_diffrn_orient_matrix_UB_33 -0.0576929682
_diffrn_radiation_monochromator graphite
_diffrn_radiation_type MoK\a
_diffrn_radiation_wavelength 0.71073
_diffrn_reflns_av_R_equivalents 0.0513
_diffrn_reflns_av_unetI/netI 0.074
_diffrn_reflns_limit_h_max 16
_diffrn_reflns_limit_h_min -16
_diffrn_reflns_limit_k_max 21
_diffrn_reflns_limit_k_min -20
_diffrn_reflns_limit_l_max 21
_diffrn_reflns_limit_l_min -21
_diffrn_reflns_number 47834
_diffrn_reflns_theta_full 36.75
_diffrn_reflns_theta_max 37.59
_diffrn_reflns_theta_min 3.21
_exptl_absorpt_coefficient_mu 2.149
_exptl_absorpt_correction_T_max 1
_exptl_absorpt_correction_T_min 0.64082
_exptl_absorpt_correction_type multi-scan
_exptl_absorpt_process_details
;
CrysAlis RED, Oxford Diffraction Ltd.,
Version 1.171.32.5 (release 08-05-2007 CrysAlis171 .NET)
(compiled May 8 2007,13:10:02)
Empirical absorption correction using spherical harmonics,
implemented in SCALE3 ABSPACK scaling algorithm.
;
_exptl_crystal_colour colourless
_exptl_crystal_density_diffrn 1.648
_exptl_crystal_density_method 'not measured'
_exptl_crystal_description plate
_exptl_crystal_F_000 664
_exptl_crystal_size_max 0.26
_exptl_crystal_size_mid 0.2
_exptl_crystal_size_min 0.03
_refine_diff_density_max 1.61
_refine_diff_density_min -1.357
_refine_diff_density_rms 0.179
_refine_ls_extinction_method none
_refine_ls_goodness_of_fit_ref 0.945
_refine_ls_hydrogen_treatment mixed
_refine_ls_matrix_type full
_refine_ls_number_parameters 324
_refine_ls_number_reflns 13635
_refine_ls_number_restraints 3
_refine_ls_restrained_S_all 0.945
_refine_ls_R_factor_all 0.0595
_refine_ls_R_factor_gt 0.0315
_refine_ls_shift/su_max 0.012
_refine_ls_shift/su_mean 0
_refine_ls_structure_factor_coef Fsqd
_refine_ls_weighting_details 'calc w=1/[\s^2^(Fo^2^)+(0.0477P)^2^+0.0000P] where P=(Fo^2^+2Fc^2^)/3'
_refine_ls_weighting_scheme calc
_refine_ls_wR_factor_gt 0.0736
_refine_ls_wR_factor_ref 0.0903
_reflns_number_gt 8846
_reflns_number_total 13635
_reflns_threshold_expression I>2sigma(I)
_cod_data_source_file b909167j.txt
_cod_data_source_block gb0711
_cod_original_sg_symbol_Hall -p_1
_cod_original_sg_symbol_H-M P_-1
_cod_database_code 7002398

loop_
_symmetry_equiv_pos_as_xyz
'x, y, z'
'-x, -y, -z'

loop_
_atom_site_label
_atom_site_type_symbol
_atom_site_fract_x
_atom_site_fract_y
_atom_site_fract_z
_atom_site_U_iso_or_equiv
_atom_site_adp_type
_atom_site_occupancy
_atom_site_symmetry_multiplicity
_atom_site_calc_flag
_atom_site_refinement_flags
_atom_site_disorder_assembly
_atom_site_disorder_group
Cu1 Cu 0.44177(3) 0.61062(2) 0.272642(19) 0.01620(5) Uani 1 1 d . . .
I1 I 0.329167(15) 0.829005(11) 0.321602(10) 0.01837(4) Uani 1 1 d . . .
S1 S 0.62516(6) 0.50971(4) 0.11431(4) 0.01646(9) Uani 1 1 d . . .
C1 C 0.6427(2) 0.59441(16) 0.01168(15) 0.0148(3) Uani 1 1 d . . .
N11 N 0.75685(19) 0.55217(14) -0.08537(13) 0.0166(3) Uani 1 1 d . . .
H11 H 0.7603 0.5981 -0.1361 0.02 Uiso 1 1 calc R . .
C111 C 0.8743(2) 0.43643(17) -0.11201(14) 0.0160(3) Uani 1 1 d . . .
C112 C 1.0339(2) 0.41955(18) -0.13474(16) 0.0191(4) Uani 1 1 d . . .
H112 H 1.0643 0.4842 -0.1321 0.023 Uiso 1 1 calc R . .
C113 C 1.1477(2) 0.3071(2) -0.16127(17) 0.0227(4) Uani 1 1 d . . .
H113 H 1.2565 0.2955 -0.1777 0.027 Uiso 1 1 calc R . .
C114 C 1.1059(3) 0.21219(19) -0.16426(18) 0.0257(4) Uani 1 1 d . . .
H114 H 1.1846 0.1356 -0.1812 0.031 Uiso 1 1 calc R . .
C115 C 0.9460(3) 0.23018(19) -0.14194(18) 0.0244(4) Uani 1 1 d . . .
H115 H 0.9158 0.1653 -0.1435 0.029 Uiso 1 1 calc R . .
C116 C 0.8310(3) 0.34155(18) -0.11759(17) 0.0213(4) Uani 1 1 d . . .
H116 H 0.7228 0.353 -0.1047 0.026 Uiso 1 1 calc R . .
N12 N 0.5400(2) 0.70534(14) 0.02811(13) 0.0165(3) Uani 1 1 d . . .
H12 H 0.4729 0.735 0.0951 0.02 Uiso 1 1 calc R . .
C121 C 0.5324(2) 0.77871(16) -0.05647(15) 0.0161(3) Uani 1 1 d . . .
C122 C 0.4406(3) 0.77454(19) -0.12184(18) 0.0241(4) Uani 1 1 d . . .
H122 H 0.385 0.7236 -0.1112 0.029 Uiso 1 1 calc R . .
C123 C 0.4308(3) 0.8459(2) -0.20350(19) 0.0290(5) Uani 1 1 d . . .
H123 H 0.3692 0.843 -0.2494 0.035 Uiso 1 1 calc R . .
C124 C 0.5102(3) 0.92061(19) -0.21785(18) 0.0253(4) Uani 1 1 d . . .
H124 H 0.5018 0.97 -0.2728 0.03 Uiso 1 1 calc R . .
C125 C 0.6029(3) 0.92397(19) -0.15178(18) 0.0258(4) Uani 1 1 d . . .
H125 H 0.6586 0.9749 -0.1623 0.031 Uiso 1 1 calc R . .
C126 C 0.6136(3) 0.85256(19) -0.07057(17) 0.0219(4) Uani 1 1 d . . .
H126 H 0.6763 0.8546 -0.0252 0.026 Uiso 1 1 calc R . .
S2 S 0.38636(6) 0.48068(4) 0.37698(4) 0.01679(9) Uani 1 1 d . . .
C2 C 0.2600(2) 0.54763(16) 0.50734(14) 0.0140(3) Uani 1 1 d . . .
N21 N 0.1807(2) 0.49340(14) 0.57647(13) 0.0163(3) Uani 1 1 d . . .
H21 H 0.108 0.5359 0.6378 0.02 Uiso 1 1 calc R . .
C211 C 0.2033(2) 0.37387(16) 0.55970(14) 0.0145(3) Uani 1 1 d . . .
C212 C 0.0691(2) 0.34612(17) 0.58190(16) 0.0180(3) Uani 1 1 d . . .
H212 H -0.034 0.4059 0.6062 0.022 Uiso 1 1 calc R . .
C213 C 0.0875(3) 0.23005(19) 0.56817(17) 0.0220(4) Uani 1 1 d . . .
H213 H -0.0036 0.2106 0.5835 0.026 Uiso 1 1 calc R . .
C214 C 0.2375(3) 0.14253(18) 0.53235(18) 0.0245(4) Uani 1 1 d . . .
H214 H 0.2493 0.0636 0.5211 0.029 Uiso 1 1 calc R . .
C215 C 0.3702(3) 0.17085(19) 0.51302(18) 0.0245(4) Uani 1 1 d . . .
H215 H 0.4731 0.1108 0.4896 0.029 Uiso 1 1 calc R . .
C216 C 0.3545(2) 0.28635(17) 0.52749(17) 0.0191(4) Uani 1 1 d . . .
H216 H 0.4457 0.3053 0.5156 0.023 Uiso 1 1 calc R . .
N22 N 0.23302(19) 0.65850(14) 0.53917(13) 0.0161(3) Uani 1 1 d . . .
H22 H 0.2704 0.6944 0.4864 0.019 Uiso 1 1 calc R . .
C221 C 0.1529(2) 0.72734(16) 0.64559(15) 0.0159(3) Uani 1 1 d . . .
C222 C 0.0747(3) 0.84591(18) 0.65020(17) 0.0228(4) Uani 1 1 d . . .
H222 H 0.0698 0.8778 0.5843 0.027 Uiso 1 1 calc R . .
C223 C 0.0038(3) 0.9175(2) 0.7512(2) 0.0308(5) Uani 1 1 d . . .
H223 H -0.0462 0.9991 0.7539 0.037 Uiso 1 1 calc R . .
C224 C 0.0049(3) 0.8714(2) 0.84926(19) 0.0280(5) Uani 1 1 d . . .
H224 H -0.0462 0.9208 0.9185 0.034 Uiso 1 1 calc R . .
C225 C 0.0815(2) 0.75267(19) 0.84432(16) 0.0217(4) Uani 1 1 d . . .
H225 H 0.0817 0.7204 0.9106 0.026 Uiso 1 1 calc R . .
C226 C 0.1583(2) 0.68034(17) 0.74267(15) 0.0174(3) Uani 1 1 d . . .
H226 H 0.2141 0.5994 0.7395 0.021 Uiso 1 1 calc R . .
O1 O 0.15951(18) 0.35942(13) 0.29458(12) 0.0209(3) Uani 1 1 d D . .
H1A H 0.198(4) 0.385(3) 0.333(3) 0.062(12) Uiso 1 1 d D . .
H1B H 0.183(3) 0.2896(15) 0.281(2) 0.033(8) Uiso 1 1 d D . .

loop_
_atom_site_aniso_label
_atom_site_aniso_U_11
_atom_site_aniso_U_22
_atom_site_aniso_U_33
_atom_site_aniso_U_23
_atom_site_aniso_U_13
_atom_site_aniso_U_12
Cu1 0.01706(11) 0.01684(11) 0.01385(10) 0.00359(8) -0.00385(8) -0.00629(9)
I1 0.02138(6) 0.01584(6) 0.01828(6) 0.00468(4) -0.00641(4) -0.00733(5)
S1 0.0173(2) 0.0154(2) 0.01428(19) 0.00447(15) -0.00328(16) -0.00475(16)
C1 0.0148(8) 0.0162(8) 0.0147(7) 0.0033(6) -0.0056(6) -0.0064(6)
N11 0.0178(7) 0.0177(7) 0.0136(7) 0.0041(6) -0.0034(6) -0.0069(6)
C111 0.0155(8) 0.0179(8) 0.0122(7) 0.0013(6) -0.0041(6) -0.0041(7)
C112 0.0191(9) 0.0237(9) 0.0161(8) 0.0021(7) -0.0061(7) -0.0098(7)
C113 0.0150(8) 0.0313(11) 0.0178(8) -0.0021(8) -0.0061(7) -0.0041(8)
C114 0.0286(11) 0.0193(9) 0.0211(9) -0.0058(7) -0.0108(8) 0.0017(8)
C115 0.0291(11) 0.0197(9) 0.0250(10) -0.0010(8) -0.0103(8) -0.0091(8)
C116 0.0224(9) 0.0211(9) 0.0198(9) 0.0006(7) -0.0074(7) -0.0071(8)
N12 0.0200(8) 0.0140(7) 0.0118(6) 0.0017(5) -0.0033(6) -0.0038(6)
C121 0.0185(8) 0.0141(8) 0.0128(7) 0.0029(6) -0.0035(6) -0.0039(7)
C122 0.0241(10) 0.0261(10) 0.0286(10) 0.0127(8) -0.0125(8) -0.0131(8)
C123 0.0340(12) 0.0333(12) 0.0290(11) 0.0171(9) -0.0197(9) -0.0150(10)
C124 0.0301(11) 0.0215(10) 0.0215(9) 0.0097(8) -0.0068(8) -0.0074(8)
C125 0.0331(12) 0.0225(10) 0.0259(10) 0.0067(8) -0.0087(9) -0.0156(9)
C126 0.0288(10) 0.0238(10) 0.0197(9) 0.0051(7) -0.0112(8) -0.0146(8)
S2 0.0189(2) 0.0148(2) 0.01361(18) 0.00198(15) -0.00185(16) -0.00559(17)
C2 0.0144(8) 0.0148(8) 0.0126(7) 0.0018(6) -0.0049(6) -0.0050(6)
N21 0.0191(7) 0.0144(7) 0.0138(7) 0.0011(5) -0.0033(6) -0.0062(6)
C211 0.0185(8) 0.0156(8) 0.0114(7) 0.0022(6) -0.0058(6) -0.0080(7)
C212 0.0175(8) 0.0203(9) 0.0172(8) 0.0050(7) -0.0057(7) -0.0079(7)
C213 0.0244(10) 0.0259(10) 0.0223(9) 0.0061(8) -0.0086(8) -0.0158(8)
C214 0.0335(11) 0.0164(9) 0.0263(10) 0.0042(7) -0.0108(9) -0.0114(8)
C215 0.0235(10) 0.0172(9) 0.0272(10) 0.0038(8) -0.0050(8) -0.0039(8)
C216 0.0181(9) 0.0166(8) 0.0238(9) 0.0067(7) -0.0085(7) -0.0064(7)
N22 0.0194(7) 0.0143(7) 0.0139(7) 0.0030(5) -0.0041(6) -0.0066(6)
C221 0.0142(8) 0.0159(8) 0.0174(8) 0.0014(6) -0.0052(6) -0.0053(7)
C222 0.0321(11) 0.0166(9) 0.0221(9) 0.0019(7) -0.0149(8) -0.0071(8)
C223 0.0363(13) 0.0178(9) 0.0326(11) -0.0042(8) -0.0182(10) 0.0014(9)
C224 0.0269(11) 0.0256(10) 0.0234(10) -0.0062(8) -0.0112(8) 0.0007(9)
C225 0.0226(9) 0.0266(10) 0.0141(8) -0.0025(7) -0.0078(7) -0.0062(8)
C226 0.0197(9) 0.0185(8) 0.0147(8) 0.0005(6) -0.0075(7) -0.0065(7)
O1 0.0236(7) 0.0209(7) 0.0174(6) 0.0009(5) -0.0057(6) -0.0085(6)

loop_
_atom_type_symbol
_atom_type_description
_atom_type_scat_dispersion_real
_atom_type_scat_dispersion_imag
_atom_type_scat_source
C C 0.0033 0.0016 'International Tables Vol C Tables 4.2.6.8 and 6.1.1.4'
H H 0 0 'International Tables Vol C Tables 4.2.6.8 and 6.1.1.4'
N N 0.0061 0.0033 'International Tables Vol C Tables 4.2.6.8 and 6.1.1.4'
O O 0.0106 0.006 'International Tables Vol C Tables 4.2.6.8 and 6.1.1.4'
S S 0.1246 0.1234 'International Tables Vol C Tables 4.2.6.8 and 6.1.1.4'
Cu Cu 0.3201 1.2651 'International Tables Vol C Tables 4.2.6.8 and 6.1.1.4'
I I -0.4742 1.8119 'International Tables Vol C Tables 4.2.6.8 and 6.1.1.4'

loop_
_geom_angle_atom_site_label_1
_geom_angle_atom_site_label_2
_geom_angle_atom_site_label_3
_geom_angle
_geom_angle_site_symmetry_1
_geom_angle_site_symmetry_3
_geom_angle_publ_flag
S1 Cu1 S2 106.621(19) . . ?
S1 Cu1 I1 125.305(16) . . ?
S2 Cu1 I1 128.052(15) . . ?
C1 S1 Cu1 112.43(7) . . ?
N11 C1 N12 118.66(16) . . ?
N11 C1 S1 121.07(14) . . ?
N12 C1 S1 120.27(14) . . ?
C1 N11 C111 123.82(16) . . ?
C1 N11 H11 118.1 . . ?
C111 N11 H11 118.1 . . ?
C116 C111 C112 120.07(18) . . ?
C116 C111 N11 120.53(18) . . ?
C112 C111 N11 119.39(18) . . ?
C113 C112 C111 119.2(2) . . ?
C113 C112 H112 120.4 . . ?
C111 C112 H112 120.4 . . ?
C114 C113 C112 121.3(2) . . ?
C114 C113 H113 119.4 . . ?
C112 C113 H113 119.4 . . ?
C113 C114 C115 118.97(19) . . ?
C113 C114 H114 120.5 . . ?
C115 C114 H114 120.5 . . ?
C116 C115 C114 120.7(2) . . ?
C116 C115 H115 119.7 . . ?
C114 C115 H115 119.7 . . ?
C115 C116 C111 119.7(2) . . ?
C115 C116 H116 120.1 . . ?
C111 C116 H116 120.1 . . ?
C1 N12 C121 124.43(15) . . ?
C1 N12 H12 117.8 . . ?
C121 N12 H12 117.8 . . ?
C126 C121 C122 121.11(18) . . ?
C126 C121 N12 120.31(18) . . ?
C122 C121 N12 118.57(18) . . ?
C121 C122 C123 119.3(2) . . ?
C121 C122 H122 120.4 . . ?
C123 C122 H122 120.4 . . ?
C124 C123 C122 120.2(2) . . ?
C124 C123 H123 119.9 . . ?
C122 C123 H123 119.9 . . ?
C123 C124 C125 120.13(19) . . ?
C123 C124 H124 119.9 . . ?
C125 C124 H124 119.9 . . ?
C126 C125 C124 119.8(2) . . ?
C126 C125 H125 120.1 . . ?
C124 C125 H125 120.1 . . ?
C121 C126 C125 119.4(2) . . ?
C121 C126 H126 120.3 . . ?
C125 C126 H126 120.3 . . ?
C2 S2 Cu1 110.96(7) . . ?
N22 C2 N21 118.83(16) . . ?
N22 C2 S2 119.23(14) . . ?
N21 C2 S2 121.84(14) . . ?
C2 N21 C211 126.28(15) . . ?
C2 N21 H21 116.9 . . ?
C211 N21 H21 116.9 . . ?
C212 C211 C216 120.47(18) . . ?
C212 C211 N21 118.06(17) . . ?
C216 C211 N21 121.39(17) . . ?
C213 C212 C211 119.30(18) . . ?
C213 C212 H212 120.4 . . ?
C211 C212 H212 120.4 . . ?
C214 C213 C212 120.7(2) . . ?
C214 C213 H213 119.7 . . ?
C212 C213 H213 119.7 . . ?
C213 C214 C215 119.6(2) . . ?
C213 C214 H214 120.2 . . ?
C215 C214 H214 120.2 . . ?
C214 C215 C216 120.7(2) . . ?
C214 C215 H215 119.7 . . ?
C216 C215 H215 119.7 . . ?
C215 C216 C211 119.22(19) . . ?
C215 C216 H216 120.4 . . ?
C211 C216 H216 120.4 . . ?
C2 N22 C221 129.78(16) . . ?
C2 N22 H22 115.1 . . ?
C221 N22 H22 115.1 . . ?
C222 C221 C226 120.07(17) . . ?
C222 C221 N22 117.56(17) . . ?
C226 C221 N22 122.28(16) . . ?
C223 C222 C221 119.77(19) . . ?
C223 C222 H222 120.1 . . ?
C221 C222 H222 120.1 . . ?
C222 C223 C224 120.8(2) . . ?
C222 C223 H223 119.6 . . ?
C224 C223 H223 119.6 . . ?
C225 C224 C223 119.2(2) . . ?
C225 C224 H224 120.4 . . ?
C223 C224 H224 120.4 . . ?
C224 C225 C226 120.41(19) . . ?
C224 C225 H225 119.8 . . ?
C226 C225 H225 119.8 . . ?
C225 C226 C221 119.71(18) . . ?
C225 C226 H226 120.1 . . ?
C221 C226 H226 120.1 . . ?
H1A O1 H1B 121(3) . . ?

loop_
_geom_bond_atom_site_label_1
_geom_bond_atom_site_label_2
_geom_bond_distance
_geom_bond_site_symmetry_2
_geom_bond_publ_flag
Cu1 S1 2.2276(5) . ?
Cu1 S2 2.2380(5) . ?
Cu1 I1 2.5227(3) . ?
S1 C1 1.7170(18) . ?
C1 N11 1.331(2) . ?
C1 N12 1.345(2) . ?
N11 C111 1.430(2) . ?
N11 H11 0.88 . ?
C111 C116 1.388(3) . ?
C111 C112 1.396(3) . ?
C112 C113 1.388(3) . ?
C112 H112 0.95 . ?
C113 C114 1.377(3) . ?
C113 H113 0.95 . ?
C114 C115 1.396(3) . ?
C114 H114 0.95 . ?
C115 C116 1.384(3) . ?
C115 H115 0.95 . ?
C116 H116 0.95 . ?
N12 C121 1.439(2) . ?
N12 H12 0.88 . ?
C121 C126 1.382(3) . ?
C121 C122 1.384(3) . ?
C122 C123 1.395(3) . ?
C122 H122 0.95 . ?
C123 C124 1.377(3) . ?
C123 H123 0.95 . ?
C124 C125 1.397(3) . ?
C124 H124 0.95 . ?
C125 C126 1.391(3) . ?
C125 H125 0.95 . ?
C126 H126 0.95 . ?
S2 C2 1.7209(18) . ?
C2 N22 1.337(2) . ?
C2 N21 1.349(2) . ?
N21 C211 1.425(2) . ?
N21 H21 0.88 . ?
C211 C212 1.393(3) . ?
C211 C216 1.393(3) . ?
C212 C213 1.391(3) . ?
C212 H212 0.95 . ?
C213 C214 1.385(3) . ?
C213 H213 0.95 . ?
C214 C215 1.386(3) . ?
C214 H214 0.95 . ?
C215 C216 1.392(3) . ?
C215 H215 0.95 . ?
C216 H216 0.95 . ?
N22 C221 1.425(2) . ?
N22 H22 0.88 . ?
C221 C222 1.387(3) . ?
C221 C226 1.396(3) . ?
C222 C223 1.384(3) . ?
C222 H222 0.95 . ?
C223 C224 1.398(3) . ?
C223 H223 0.95 . ?
C224 C225 1.386(3) . ?
C224 H224 0.95 . ?
C225 C226 1.394(3) . ?
C225 H225 0.95 . ?
C226 H226 0.95 . ?
O1 H1A 0.81(2) . ?
O1 H1B 0.816(16) . ?
